data_4320476
loop_
_publ_author_name
'Savariraj Kingsley'
'Vadapalli Chandrasekhar'
'Christopher D. Incarvito'
'Matthew K. Lam'
'Arnold L. Rheingold'

_publ_contact_author
;
       Chandrasekhar. V
       Department of Chemistry
       IIT, Kanpur 208 016
       India
;
_publ_contact_author_email vc@iitk.ac.in
_publ_contact_author_fax '+91 512 597 436'
_publ_contact_author_phone '+91 512 597 617'
_publ_section_title
;
 Tethered Pyrazolyl Phosphinate: Pyrazolyl-N- and Phosphoryl-O-Metal
 Coordination in Ph2P(O){OCH2CH2(3,5-Me2Pz)}
;
_journal_name_full 'Inorganic Chemistry'
_journal_page_first 5890
_journal_page_last 5896
_journal_paper_doi 10.1021/ic010454c
_journal_volume 40
_journal_year 2001
_chemical_formula_moiety 'C19 H21 N2 O2 P, 0.5(H2 O)'
_chemical_formula_sum 'C19 H24 N2 O3.5 P'
_chemical_formula_weight 367.37
_chemical_melting_point 90
_chemical_name_common Ligpo(1)
_chemical_name_systematic
;

   ?

;
_space_group_IT_number 15
_symmetry_cell_setting monoclinic
_symmetry_space_group_name_Hall '-C 2yc'
_symmetry_space_group_name_H-M 'C 1 2/c 1'
_atom_sites_solution_hydrogens geom
_atom_sites_solution_primary direct
_atom_sites_solution_secondary difmap
_audit_creation_method SHELXL-97
_cell_angle_alpha 90.00
_cell_angle_beta 111.40(3)
_cell_angle_gamma 90.00
_cell_formula_units_Z 8
_cell_length_a 21.897(5)
_cell_length_b 10.009(2)
_cell_length_c 19.147(9)
_cell_measurement_reflns_used 25
_cell_measurement_temperature 253(2)
_cell_measurement_theta_max 24
_cell_measurement_theta_min 2
_cell_volume 3907(2)
_computing_cell_refinement 'Bruker SMART'
_computing_data_collection 'Bruker SMART'
_computing_data_reduction 'Bruker SHELXTL'
_computing_molecular_graphics 'Bruker SHELXTL'
_computing_publication_material 'Bruker SHELXTL'
_computing_structure_refinement 'SHELXL-97 (Sheldrick, 1997)'
_computing_structure_solution 'SHELXS-97 (Sheldrick, 1990)'
_diffrn_ambient_temperature 253(2)
_diffrn_measured_fraction_theta_full 0.831
_diffrn_measured_fraction_theta_max 0.831
_diffrn_measurement_device_type 'CCD area detector'
_diffrn_measurement_method 'phi and omega scans'
_diffrn_radiation_monochromator graphite
_diffrn_radiation_source 'fine-focus sealed tube'
_diffrn_radiation_type MoK\a
_diffrn_radiation_wavelength 0.71073
_diffrn_reflns_av_R_equivalents 0.0254
_diffrn_reflns_av_sigmaI/netI 0.1777
_diffrn_reflns_limit_h_max 24
_diffrn_reflns_limit_h_min -1
_diffrn_reflns_limit_k_max 11
_diffrn_reflns_limit_k_min -1
_diffrn_reflns_limit_l_max 19
_diffrn_reflns_limit_l_min -21
_diffrn_reflns_number 3457
_diffrn_reflns_theta_full 24.00
_diffrn_reflns_theta_max 24.00
_diffrn_reflns_theta_min 2.27
_exptl_absorpt_coefficient_mu 0.163
_exptl_absorpt_correction_type none
_exptl_crystal_colour colorless
_exptl_crystal_density_diffrn 1.249
_exptl_crystal_density_method 'not measured'
_exptl_crystal_description block
_exptl_crystal_F_000 1560
_exptl_crystal_size_max 0.30
_exptl_crystal_size_mid 0.30
_exptl_crystal_size_min 0.20
_refine_diff_density_max 0.366
_refine_diff_density_min -0.273
_refine_diff_density_rms 0.094
_refine_ls_extinction_method none
_refine_ls_goodness_of_fit_ref 1.065
_refine_ls_hydrogen_treatment mixed
_refine_ls_matrix_type full
_refine_ls_number_parameters 244
_refine_ls_number_reflns 2836
_refine_ls_number_restraints 0
_refine_ls_restrained_S_all 1.065
_refine_ls_R_factor_all 0.0592
_refine_ls_R_factor_gt 0.0436
_refine_ls_shift/su_max 0.009
_refine_ls_shift/su_mean 0.003
_refine_ls_structure_factor_coef Fsqd
_refine_ls_weighting_details 'calc w=1/[\s^2^(Fo^2^)+(0.1000P)^2^+0.0000P] where P=(Fo^2^+2Fc^2^)/3'
_refine_ls_weighting_scheme calc
_refine_ls_wR_factor_gt 0.1334
_refine_ls_wR_factor_ref 0.1509
_reflns_number_gt 2330
_reflns_number_total 2836
_reflns_threshold_expression >2sigma(I)
_cod_data_source_file ic010454c_1.cif
_cod_data_source_block Ligpo
_cod_depositor_comments
;
The following automatic conversions were performed:

'_symmetry_cell_setting' value 'Monoclinic' changed to 'monoclinic'
according to the built-in table from CIF Core dictionary named
'cif_core.dic' version 2.4.1 from 2010-06-29.

Automatic conversion script
Id: cif_fix_values 1646 2011-03-28 12:23:43Z adriana 

2020-10-30
Z value and formula fixed to values more according to usual
chemical conventions.                 miguel
;
_cod_original_formula_sum 'C38 H48 N4 O7 P2'
_cod_original_formula_weight 734.74
_cod_original_formula_moiety '2(C19 H21 N2 O2 P), 3(H2 O)'
_cod_original_formula_units_Z 4
_cod_database_code 4320476

loop_
_symmetry_equiv_pos_as_xyz
'x, y, z'
'-x, y, -z+1/2'
'x+1/2, y+1/2, z'
'-x+1/2, y+1/2, -z+1/2'
'-x, -y, -z'
'x, -y, z-1/2'
'-x+1/2, -y+1/2, -z'
'x+1/2, -y+1/2, z-1/2'

loop_
_atom_site_label
_atom_site_type_symbol
_atom_site_fract_x
_atom_site_fract_y
_atom_site_fract_z
_atom_site_U_iso_or_equiv
_atom_site_adp_type
_atom_site_occupancy
_atom_site_symmetry_multiplicity
_atom_site_calc_flag
_atom_site_refinement_flags
_atom_site_disorder_assembly
_atom_site_disorder_group
P1 P 0.2096(1) -0.0053(1) 0.0566(1) 0.0042(1) Uani 1 1 d . . .
O1 O 0.2732(1) -0.0750(2) 0.0863(1) 0.0055(1) Uani 1 1 d . . .
O2 O 0.2111(1) 0.1488(2) 0.0768(1) 0.0048(1) Uani 1 1 d . . .
O3 O 0.3817(1) -0.0162(3) 0.2145(2) 0.0076(1) Uani 1 1 d . . .
H1 H 0.3530(17) -0.0300(30) 0.1752(18) 0.0072(12) Uiso 1 1 calc R . .
H2 H 0.3840(30) -0.0820(50) 0.2330(30) 0.0130(20) Uiso 1 1 calc R . .
O4 O 0.5000(0) 0.1257(4) 0.2500(0) 0.0095(1) Uani 1 1 d . . .
H3 H 0.4660(18) 0.0730(40) 0.2330(20) 0.0099(13) Uiso 1 1 calc R . .
N1 N 0.1415(1) 0.3486(2) 0.1230(1) 0.0048(1) Uani 1 1 d . . .
N2 N 0.1058(1) 0.2968(2) 0.1624(1) 0.0052(1) Uani 1 1 d . . .
C1 C 0.1753(1) 0.0011(2) -0.0441(1) 0.0041(1) Uani 1 1 d . . .
C2 C 0.1852(1) -0.1096(3) -0.0828(1) 0.0047(1) Uani 1 1 d . . .
H2B H 0.2097 -0.1818 -0.0565 0.0057 Uiso 1 1 calc R . .
C3 C 0.1587(1) -0.1121(3) -0.1605(2) 0.0056(1) Uani 1 1 d . . .
H3A H 0.1656 -0.1858 -0.1863 0.0067 Uiso 1 1 calc R . .
C4 C 0.1221(2) -0.0062(3) -0.1996(2) 0.0057(1) Uani 1 1 d . . .
H4A H 0.1046 -0.0083 -0.2517 0.0068 Uiso 1 1 calc R . .
C5 C 0.1113(2) 0.1023(3) -0.1621(2) 0.0062(1) Uani 1 1 d . . .
H5A H 0.0864 0.1737 -0.1888 0.0074 Uiso 1 1 calc R . .
C6 C 0.1374(1) 0.1057(3) -0.0843(2) 0.0055(1) Uani 1 1 d . . .
H6A H 0.1294 0.1790 -0.0590 0.0066 Uiso 1 1 calc R . .
C7 C 0.1506(1) -0.0823(3) 0.0889(1) 0.0044(1) Uani 1 1 d . . .
C8 C 0.1643(2) -0.2055(3) 0.1244(2) 0.0059(1) Uani 1 1 d . . .
H8A H 0.2045 -0.2464 0.1329 0.0070 Usio 1 1 calc R . .
C9 C 0.1182(2) -0.2679(3) 0.1472(2) 0.0070(1) Uani 1 1 d . . .
H9A H 0.1278 -0.3504 0.1711 0.0084 Uiso 1 1 calc R . .
C10 C 0.0589(2) -0.2089(4) 0.1348(2) 0.0069(1) Uani 1 1 d . . .
H10A H 0.0283 -0.2510 0.1505 0.0083 Uiso 1 1 calc R . .
C11 C 0.0443(2) -0.0865(3) 0.0989(2) 0.0062(1) Uani 1 1 d . . .
H11A H 0.0037 -0.0471 0.0899 0.0074 Uiso 1 1 calc R . .
C12 C 0.0900(1) -0.0227(3) 0.0762(1) 0.0050(1) Uani 1 1 d . . .
H12A H 0.0802 0.0599 0.0525 0.0060 Uiso 1 1 calc R . .
C13 C 0.2335(1) 0.1925(3) 0.1543(1) 0.0051(1) Uani 1 1 d . . .
H13A H 0.2809 0.1861 0.1769 0.0061 Uiso 1 1 calc R . .
H13B H 0.2147 0.1366 0.1827 0.0061 Uiso 1 1 calc R . .
C14 C 0.2123(1) 0.3346(3) 0.1553(2) 0.0053(1) Uani 1 1 d . . .
H14A H 0.2280 0.3666 0.2066 0.0063 Uiso 1 1 calc R . .
H14B H 0.2319 0.3895 0.1273 0.0063 Uiso 1 1 calc R . .
C15 C 0.1284(2) 0.4478(3) -0.0018(2) 0.0074(1) Uani 1 1 d . . .
H15A H 0.1754 0.4527 0.0202 0.0111 Uiso 1 1 calc R . .
H15B H 0.1107 0.5362 -0.0137 0.0111 Uiso 1 1 calc R . .
H15C H 0.1159 0.3953 -0.0469 0.0111 Uiso 1 1 calc R . .
C16 C 0.1027(1) 0.3844(3) 0.0522(2) 0.0051(1) Uani 1 1 d . . .
C17 C 0.0398(1) 0.3563(3) 0.0463(2) 0.0055(1) Uani 1 1 d . . .
H17A H 0.0019 0.3698 0.0045 0.0066 Uiso 1 1 calc R . .
C18 C 0.0438(1) 0.3033(3) 0.1155(2) 0.0054(1) Uani 1 1 d . . .
C19 C -0.0111(2) 0.2586(4) 0.1392(2) 0.0083(1) Uani 1 1 d . . .
H19A H 0.0067 0.2263 0.1899 0.0124 Uiso 1 1 calc R . .
H19B H -0.0352 0.1883 0.1067 0.0124 Uiso 1 1 calc R . .
H19C H -0.0398 0.3325 0.1363 0.0124 Uiso 1 1 calc R . .

loop_
_atom_site_aniso_label
_atom_site_aniso_U_11
_atom_site_aniso_U_22
_atom_site_aniso_U_33
_atom_site_aniso_U_23
_atom_site_aniso_U_13
_atom_site_aniso_U_12
P1 0.041(1) 0.043(1) 0.036(1) 0.000(1) 0.010(1) 0.005(1)
O1 0.046(1) 0.063(1) 0.047(1) 0.003(1) 0.007(1) 0.016(1)
O2 0.051(1) 0.046(1) 0.042(1) -0.005(1) 0.012(1) -0.002(1)
O3 0.070(2) 0.070(2) 0.064(2) 0.008(1) -0.004(1) -0.009(1)
O4 0.082(3) 0.054(2) 0.166(4) 0.000(0) 0.067(3) 0.000(0)
N1 0.050(1) 0.047(1) 0.045(1) -0.003(1) 0.016(1) 0.001(1)
N2 0.056(1) 0.056(1) 0.045(1) -0.001(1) 0.021(1) 0.004(1)
C1 0.038(1) 0.042(1) 0.040(2) 0.001(1) 0.013(1) 0.002(1)
C2 0.049(2) 0.046(2) 0.044(2) 0.002(1) 0.012(1) 0.006(1)
C3 0.065(2) 0.056(2) 0.045(2) -0.007(1) 0.018(1) -0.001(2)
C4 0.059(2) 0.068(2) 0.036(2) 0.001(2) 0.009(1) -0.003(2)
C5 0.062(2) 0.067(2) 0.046(2) 0.017(2) 0.009(1) 0.019(2)
C6 0.063(2) 0.051(2) 0.049(2) 0.004(1) 0.018(1) 0.017(1)
C7 0.050(2) 0.046(2) 0.030(1) -0.005(1) 0.009(1) 0.000(1)
C8 0.075(2) 0.050(2) 0.048(2) 0.005(1) 0.019(2) 0.007(2)
C9 0.098(3) 0.056(2) 0.054(2) 0.006(2) 0.025(2) -0.013(2)
C10 0.079(2) 0.085(2) 0.046(2) -0.015(2) 0.026(2) -0.035(2)
C11 0.053(2) 0.081(2) 0.051(2) -0.011(2) 0.019(1) -0.014(2)
C12 0.051(2) 0.055(2) 0.042(2) -0.001(1) 0.015(1) -0.002(1)
C13 0.045(1) 0.055(2) 0.044(2) -0.008(1) 0.007(1) 0.000(1)
C14 0.048(2) 0.051(2) 0.055(2) -0.010(1) 0.013(1) -0.007(1)
C15 0.100(3) 0.062(2) 0.069(2) 0.014(2) 0.040(2) 0.002(2)
C16 0.066(2) 0.041(2) 0.044(2) 0.002(1) 0.017(1) 0.006(1)
C17 0.054(2) 0.050(2) 0.050(2) 0.000(1) 0.005(1) 0.010(1)
C18 0.052(2) 0.051(2) 0.059(2) -0.005(1) 0.021(2) 0.005(1)
C19 0.065(2) 0.093(3) 0.100(3) 0.003(2) 0.042(2) 0.002(2)

loop_
_atom_type_symbol
_atom_type_description
_atom_type_scat_dispersion_real
_atom_type_scat_dispersion_imag
_atom_type_scat_source
C C 0.0033 0.0016 'International Tables Vol C Tables 4.2.6.8 and 6.1.1.4'
H H 0.0000 0.0000 'International Tables Vol C Tables 4.2.6.8 and 6.1.1.4'
N N 0.0061 0.0033 'International Tables Vol C Tables 4.2.6.8 and 6.1.1.4'
O O 0.0106 0.0060 'International Tables Vol C Tables 4.2.6.8 and 6.1.1.4'
P P 0.1023 0.0942 'International Tables Vol C Tables 4.2.6.8 and 6.1.1.4'

loop_
_geom_angle_atom_site_label_1
_geom_angle_atom_site_label_2
_geom_angle_atom_site_label_3
_geom_angle
_geom_angle_site_symmetry_1
_geom_angle_site_symmetry_3
_geom_angle_publ_flag
O1 P1 O2 115.73(11) . . ?
O1 P1 C1 113.47(11) . . ?
O2 P1 C1 100.99(10) . . ?
O1 P1 C7 111.15(12) . . ?
O2 P1 C7 106.53(11) . . ?
C1 P1 C7 108.22(11) . . ?
C13 O2 P1 120.83(16) . . ?
C16 N1 N2 112.0(2) . . ?
C16 N1 C14 129.2(2) . . ?
N2 N1 C14 117.6(2) . . ?
C18 N2 N1 104.9(2) . . ?
C6 C1 C2 119.0(2) . . ?
C6 C1 P1 123.77(19) . . ?
C2 C1 P1 117.16(19) . . ?
C3 C2 C1 119.9(2) . . ?
C4 C3 C2 120.2(3) . . ?
C5 C4 C3 120.3(3) . . ?
C4 C5 C6 120.0(3) . . ?
C1 C6 C5 120.5(3) . . ?
C8 C7 C12 119.2(3) . . ?
C8 C7 P1 119.8(2) . . ?
C12 C7 P1 121.0(2) . . ?
C9 C8 C7 120.3(3) . . ?
C10 C9 C8 120.3(3) . . ?
C9 C10 C11 120.1(3) . . ?
C12 C11 C10 120.2(3) . . ?
C11 C12 C7 119.9(3) . . ?
O2 C13 C14 108.0(2) . . ?
N1 C14 C13 112.0(2) . . ?
N1 C16 C17 105.7(2) . . ?
N1 C16 C15 123.2(3) . . ?
C17 C16 C15 130.9(3) . . ?
C16 C17 C18 106.7(2) . . ?
N2 C18 C17 110.7(2) . . ?
N2 C18 C19 121.0(3) . . ?
C17 C18 C19 128.3(3) . . ?

loop_
_geom_bond_atom_site_label_1
_geom_bond_atom_site_label_2
_geom_bond_distance
_geom_bond_site_symmetry_2
_geom_bond_publ_flag
P1 O1 1.4735(18) . ?
P1 O2 1.5874(19) . ?
P1 C1 1.796(3) . ?
P1 C7 1.798(3) . ?
O2 C13 1.450(3) . ?
N1 C16 1.359(3) . ?
N1 N2 1.371(3) . ?
N1 C14 1.452(3) . ?
N2 C18 1.328(3) . ?
C1 C6 1.383(4) . ?
C1 C2 1.394(3) . ?
C2 C3 1.386(4) . ?
C3 C4 1.374(4) . ?
C4 C5 1.368(4) . ?
C5 C6 1.388(4) . ?
C7 C8 1.387(4) . ?
C7 C12 1.394(4) . ?
C8 C9 1.385(4) . ?
C9 C10 1.367(5) . ?
C10 C11 1.384(5) . ?
C11 C12 1.383(4) . ?
C13 C14 1.498(4) . ?
C15 C16 1.489(4) . ?
C16 C17 1.369(4) . ?
C17 C18 1.399(4) . ?
C18 C19 1.499(4) . ?

loop_
_geom_hbond_atom_site_label_D
_geom_hbond_atom_site_label_H
_geom_hbond_atom_site_label_A
_geom_hbond_distance_DH
_geom_hbond_distance_HA
_geom_hbond_distance_DA
_geom_hbond_angle_DHA
_geom_hbond_site_symmetry_A
O3 H1 O1 0.797(17) 1.996(42) 2.786(58) 171.03(2) .
O4 H3 O3 0.873(8) 1.963(9) 2.812(18) 163.81(2) .
